data_1551156
loop_
_publ_author_name
'Pecharman, Anne-Frederique'
'Hill, Michael'
'McMullon, Grace'
'McMullin, Claire'
'Mahon, Mary F.'

_publ_section_title
;
 Snapshots of Magnesium-Centred Diborane Heterolysis by an Outer Sphere
 SN2 Process
;
_journal_name_full 'Chemical Science'
_journal_paper_doi 10.1039/C9SC02087J
_journal_year 2019
_chemical_formula_moiety 'C54 H75 B Mg N4 O2'
_chemical_formula_sum 'C54 H75 B Mg N4 O2'
_chemical_formula_weight 847.30
_space_group_crystal_system monoclinic
_space_group_IT_number 9
_space_group_name_Hall 'C -2yc'
_space_group_name_H-M_alt 'C 1 c 1'
_symmetry_space_group_name_Hall 'C -2yc'
_symmetry_space_group_name_H-M 'C 1 c 1'
_atom_sites_solution_hydrogens geom
_atom_sites_solution_primary iterative
_audit_creation_date 2016-11-30
_audit_creation_method
;
Olex2 1.2
(compiled 2016.11.24 svn.r3356 for OlexSys, GUI svn.r5267)
;
_audit_update_record
;
2019-04-17 deposited with the CCDC.    2019-05-24 downloaded from the CCDC.
;
_cell_angle_alpha 90
_cell_angle_beta 103.065(10)
_cell_angle_gamma 90
_cell_formula_units_Z 4
_cell_length_a 18.6101(2)
_cell_length_b 15.4868(2)
_cell_length_c 17.9575(2)
_cell_measurement_reflns_used 17145
_cell_measurement_temperature 291.55(10)
_cell_measurement_theta_max 73.2510
_cell_measurement_theta_min 3.7590
_cell_volume 5041.6(2)
_computing_cell_refinement 'CrysAlisPro 1.171.38.41 (Rigaku OD, 2015)'
_computing_data_collection 'CrysAlisPro 1.171.38.41 (Rigaku OD, 2015)'
_computing_data_reduction 'CrysAlisPro 1.171.38.41 (Rigaku OD, 2015)'
_computing_molecular_graphics 'Olex2 (Dolomanov et al., 2009)'
_computing_publication_material 'Olex2 (Dolomanov et al., 2009)'
_computing_structure_refinement 'ShelXL (Sheldrick, 2015)'
_computing_structure_solution 'olex2.solve (Bourhis et al., 2015)'
_diffrn_ambient_environment air
_diffrn_ambient_temperature 291.55(10)
_diffrn_detector 'CCD plate'
_diffrn_detector_area_resol_mean 8.1150
_diffrn_detector_type EosS2
_diffrn_measured_fraction_theta_full 0.9998
_diffrn_measured_fraction_theta_max 0.7564
_diffrn_measurement_device 'four-circle diffractometer'
_diffrn_measurement_device_type 'SuperNova, Dual, Cu at zero, EosS2'
_diffrn_measurement_method '\w scans'
_diffrn_radiation_monochromator mirror
_diffrn_radiation_probe x-ray
_diffrn_radiation_type 'Cu K\a'
_diffrn_radiation_wavelength 1.54184
_diffrn_reflns_av_R_equivalents 0.0414
_diffrn_reflns_av_unetI/netI 0.0302
_diffrn_reflns_Laue_measured_fraction_full 1.000
_diffrn_reflns_Laue_measured_fraction_max 0.999
_diffrn_reflns_limit_h_max 23
_diffrn_reflns_limit_h_min -22
_diffrn_reflns_limit_k_max 19
_diffrn_reflns_limit_k_min -19
_diffrn_reflns_limit_l_max 22
_diffrn_reflns_limit_l_min -21
_diffrn_reflns_number 29358
_diffrn_reflns_point_group_measured_fraction_max 0.762
_diffrn_reflns_theta_full 67.684
_diffrn_reflns_theta_max 73.354
_diffrn_reflns_theta_min 3.754
_diffrn_source 'micro-focus sealed X-ray tube'
_diffrn_source_type 'SuperNova (Cu) X-ray Source'
_exptl_absorpt_coefficient_mu 0.623
_exptl_absorpt_correction_T_max 0.988
_exptl_absorpt_correction_T_min 0.965
_exptl_absorpt_correction_type gaussian
_exptl_absorpt_process_details
;
CrysAlisPro 1.171.38.41 (Rigaku Oxford Diffraction, 2015)
Numerical absorption correction based on gaussian integration over
            a multifaceted crystal model
Empirical absorption correction using spherical harmonics,
 implemented in SCALE3 ABSPACK scaling algorithm.
;
_exptl_crystal_colour colorless
_exptl_crystal_density_diffrn 1.116
_exptl_crystal_description block
_exptl_crystal_F_000 1840
_exptl_crystal_size_max 0.323
_exptl_crystal_size_mid 0.099
_exptl_crystal_size_min 0.084
_refine_diff_density_max 0.276
_refine_diff_density_min -0.210
_refine_diff_density_rms 0.040
_refine_ls_abs_structure_details
;
 Flack x determined using 2385 quotients [(I+)-(I-)]/[(I+)+(I-)]
 (Parsons, Flack and Wagner, Acta Cryst. B69 (2013) 249-259).
;
_refine_ls_abs_structure_Flack 0.01(3)
_refine_ls_extinction_method none
_refine_ls_goodness_of_fit_ref 1.040
_refine_ls_hydrogen_treatment constr
_refine_ls_matrix_type full
_refine_ls_number_parameters 579
_refine_ls_number_reflns 7701
_refine_ls_number_restraints 2
_refine_ls_restrained_S_all 1.039
_refine_ls_R_factor_all 0.0402
_refine_ls_R_factor_gt 0.0383
_refine_ls_shift/su_max 0.000
_refine_ls_shift/su_mean 0.000
_refine_ls_structure_factor_coef Fsqd
_refine_ls_weighting_details 'w=1/[\s^2^(Fo^2^)+(0.0755P)^2^+0.5839P] where P=(Fo^2^+2Fc^2^)/3'
_refine_ls_weighting_scheme calc
_refine_ls_wR_factor_gt 0.1013
_refine_ls_wR_factor_ref 0.1056
_reflns_Friedel_coverage 0.523
_reflns_Friedel_fraction_full 0.546
_reflns_Friedel_fraction_max 0.524
_reflns_number_gt 7383
_reflns_number_total 7701
_reflns_threshold_expression 'I > 2\s(I)'
_cod_data_source_file c9sc02087j2.cif
_cod_data_source_block s16msh99-cpd14
_cod_original_cell_volume 5041.57(10)
_cod_database_code 1551156
_shelx_space_group_comment
;
The symmetry employed for this shelxl refinement is uniquely defined
by the following loop, which should always be used as a source of
symmetry information in preference to the above space-group names.
They are only intended as comments.
;
_shelx_shelxl_version_number 2014/7

loop_
_space_group_symop_operation_xyz
'x, y, z'
'x, -y, z+1/2'
'x+1/2, y+1/2, z'
'x+1/2, -y+1/2, z+1/2'

loop_
_atom_site_label
_atom_site_type_symbol
_atom_site_fract_x
_atom_site_fract_y
_atom_site_fract_z
_atom_site_U_iso_or_equiv
_atom_site_adp_type
_atom_site_occupancy
_atom_site_site_symmetry_order
_atom_site_calc_flag
_atom_site_refinement_flags_posn
C1 C -0.04382(16) 0.2795(2) -0.11063(18) 0.0447(6) Uani 1 1 d .
H1A H -0.0528 0.2284 -0.1415 0.067 Uiso 1 1 calc GR
H1B H -0.0380 0.3280 -0.1421 0.067 Uiso 1 1 calc GR
H1C H -0.0848 0.2896 -0.0875 0.067 Uiso 1 1 calc GR
C2 C 0.02580(14) 0.26789(16) -0.04874(14) 0.0318(5) Uani 1 1 d .
C3 C 0.09187(14) 0.29503(17) -0.06835(14) 0.0337(5) Uani 1 1 d .
H3 H 0.0888 0.3003 -0.1206 0.040 Uiso 1 1 calc R
C4 C 0.16157(14) 0.31541(16) -0.02184(15) 0.0320(5) Uani 1 1 d .
C5 C 0.21139(17) 0.3682(2) -0.06038(18) 0.0483(7) Uani 1 1 d .
H5A H 0.2285 0.4182 -0.0299 0.072 Uiso 1 1 calc GR
H5B H 0.1844 0.3861 -0.1100 0.072 Uiso 1 1 calc GR
H5C H 0.2528 0.3337 -0.0656 0.072 Uiso 1 1 calc GR
C6 C 0.25004(13) 0.33190(16) 0.09619(14) 0.0295(5) Uani 1 1 d .
C7 C 0.24280(14) 0.41016(17) 0.13413(15) 0.0341(5) Uani 1 1 d .
C8 C 0.30590(16) 0.44801(18) 0.17951(18) 0.0408(6) Uani 1 1 d .
H8 H 0.3014 0.5001 0.2038 0.049 Uiso 1 1 calc R
C9 C 0.37406(16) 0.41069(19) 0.18922(17) 0.0426(6) Uani 1 1 d .
H9 H 0.4153 0.4371 0.2197 0.051 Uiso 1 1 calc R
C10 C 0.38088(14) 0.33288(19) 0.15295(17) 0.0384(6) Uani 1 1 d .
H10 H 0.4269 0.3068 0.1601 0.046 Uiso 1 1 calc R
C11 C 0.31986(14) 0.29324(17) 0.10600(15) 0.0335(5) Uani 1 1 d .
C12 C 0.33125(15) 0.20901(18) 0.06846(17) 0.0394(6) Uani 1 1 d .
H12 H 0.2839 0.1926 0.0351 0.047 Uiso 1 1 calc R
C13 C 0.3876(2) 0.2157(3) 0.0185(2) 0.0616(9) Uani 1 1 d .
H13A H 0.3724 0.2599 -0.0194 0.092 Uiso 1 1 calc GR
H13B H 0.3905 0.1614 -0.0064 0.092 Uiso 1 1 calc GR
H13C H 0.4350 0.2300 0.0498 0.092 Uiso 1 1 calc GR
C14 C 0.3532(2) 0.1376(2) 0.1273(2) 0.0545(8) Uani 1 1 d .
H14A H 0.3990 0.1524 0.1617 0.082 Uiso 1 1 calc GR
H14B H 0.3588 0.0844 0.1018 0.082 Uiso 1 1 calc GR
H14C H 0.3155 0.1310 0.1557 0.082 Uiso 1 1 calc GR
C15 C 0.16902(15) 0.45478(17) 0.12815(18) 0.0391(6) Uani 1 1 d .
H15 H 0.1303 0.4173 0.0989 0.047 Uiso 1 1 calc R
C16 C 0.1658(2) 0.5410(3) 0.0862(3) 0.0757(13) Uani 1 1 d .
H16A H 0.1190 0.5681 0.0844 0.114 Uiso 1 1 calc GR
H16B H 0.1716 0.5313 0.0351 0.114 Uiso 1 1 calc GR
H16C H 0.2047 0.5779 0.1128 0.114 Uiso 1 1 calc GR
C17 C 0.1532(2) 0.4693(3) 0.2069(2) 0.0598(9) Uani 1 1 d .
H17A H 0.1926 0.5021 0.2378 0.090 Uiso 1 1 calc GR
H17B H 0.1494 0.4145 0.2307 0.090 Uiso 1 1 calc GR
H17C H 0.1076 0.5003 0.2016 0.090 Uiso 1 1 calc GR
C18 C -0.04771(13) 0.22445(16) 0.03907(14) 0.0302(5) Uani 1 1 d .
C19 C -0.06958(14) 0.28717(17) 0.08594(16) 0.0343(5) Uani 1 1 d .
C20 C -0.13500(16) 0.27520(18) 0.10985(18) 0.0402(6) Uani 1 1 d .
H20 H -0.1497 0.3165 0.1410 0.048 Uiso 1 1 calc R
C21 C -0.17847(15) 0.20338(19) 0.08826(19) 0.0420(6) Uani 1 1 d .
H21 H -0.2221 0.1965 0.1046 0.050 Uiso 1 1 calc R
C22 C -0.15707(14) 0.14191(17) 0.04247(17) 0.0375(5) Uani 1 1 d .
H22 H -0.1867 0.0937 0.0279 0.045 Uiso 1 1 calc R
C23 C -0.09133(13) 0.15045(16) 0.01734(14) 0.0321(5) Uani 1 1 d .
C24 C -0.06927(15) 0.07658(16) -0.02885(16) 0.0353(5) Uani 1 1 d .
H24 H -0.0234 0.0927 -0.0434 0.042 Uiso 1 1 calc R
C25 C -0.1275(2) 0.0575(2) -0.1019(2) 0.0520(7) Uani 1 1 d .
H25A H -0.1723 0.0392 -0.0887 0.078 Uiso 1 1 calc GR
H25B H -0.1100 0.0127 -0.1301 0.078 Uiso 1 1 calc GR
H25C H -0.1367 0.1088 -0.1326 0.078 Uiso 1 1 calc GR
C26 C -0.05498(18) -0.00547(19) 0.01939(18) 0.0459(6) Uani 1 1 d .
H26A H -0.0142 0.0038 0.0621 0.069 Uiso 1 1 calc GR
H26B H -0.0436 -0.0521 -0.0112 0.069 Uiso 1 1 calc GR
H26C H -0.0982 -0.0197 0.0376 0.069 Uiso 1 1 calc GR
C27 C -0.02347(14) 0.36831(17) 0.11079(18) 0.0386(6) Uani 1 1 d .
H27 H 0.0285 0.3509 0.1237 0.046 Uiso 1 1 calc R
C28 C -0.03294(19) 0.43446(19) 0.0463(2) 0.0494(7) Uani 1 1 d .
H28A H -0.0150 0.4107 0.0046 0.074 Uiso 1 1 calc GR
H28B H -0.0056 0.4857 0.0647 0.074 Uiso 1 1 calc GR
H28C H -0.0842 0.4486 0.0291 0.074 Uiso 1 1 calc GR
C29 C -0.04062(18) 0.4107(2) 0.1819(2) 0.0498(7) Uani 1 1 d .
H29A H -0.0075 0.4582 0.1977 0.075 Uiso 1 1 calc GR
H29B H -0.0346 0.3691 0.2225 0.075 Uiso 1 1 calc GR
H29C H -0.0905 0.4314 0.1702 0.075 Uiso 1 1 calc GR
C30 C 0.17617(12) 0.05546(14) 0.18821(13) 0.0247(4) Uani 1 1 d .
C31 C 0.12888(12) 0.17806(14) 0.24646(13) 0.0252(4) Uani 1 1 d .
C32 C 0.05797(13) 0.17008(15) 0.26021(14) 0.0283(4) Uani 1 1 d .
C33 C 0.03706(14) 0.22375(17) 0.31390(15) 0.0331(5) Uani 1 1 d .
H33 H -0.0104 0.2190 0.3220 0.040 Uiso 1 1 calc R
C34 C 0.08510(16) 0.28439(17) 0.35577(15) 0.0362(5) Uani 1 1 d .
C35 C 0.15670(15) 0.28661(15) 0.34557(15) 0.0331(5) Uani 1 1 d .
H35 H 0.1903 0.3243 0.3752 0.040 Uiso 1 1 calc R
C36 C 0.18003(13) 0.23399(14) 0.29221(13) 0.0284(4) Uani 1 1 d .
C37 C 0.25840(14) 0.23707(18) 0.28473(16) 0.0372(5) Uani 1 1 d .
H37A H 0.2617 0.2717 0.2413 0.056 Uiso 1 1 calc GR
H37B H 0.2752 0.1796 0.2780 0.056 Uiso 1 1 calc GR
H37C H 0.2886 0.2619 0.3301 0.056 Uiso 1 1 calc GR
C38 C 0.00425(14) 0.10448(18) 0.21804(15) 0.0352(5) Uani 1 1 d .
H38A H -0.0350 0.0966 0.2441 0.053 Uiso 1 1 calc GR
H38B H 0.0292 0.0505 0.2162 0.053 Uiso 1 1 calc GR
H38C H -0.0157 0.1244 0.1669 0.053 Uiso 1 1 calc GR
C40 C 0.22309(14) -0.07083(15) 0.25627(13) 0.0288(5) Uani 1 1 d .
C39 C 0.0600(2) 0.3428(2) 0.4121(2) 0.0535(8) Uani 1 1 d .
H39A H 0.0976 0.3457 0.4584 0.080 Uiso 1 1 calc GR
H39B H 0.0155 0.3202 0.4231 0.080 Uiso 1 1 calc GR
H39C H 0.0509 0.3996 0.3906 0.080 Uiso 1 1 calc GR
C41 C 0.29893(13) -0.08182(15) 0.28761(14) 0.0302(5) Uani 1 1 d .
C42 C 0.32773(14) -0.16485(16) 0.29990(15) 0.0323(5) Uani 1 1 d .
H42 H 0.3779 -0.1715 0.3207 0.039 Uiso 1 1 calc R
C43 C 0.28437(14) -0.23808(16) 0.28220(15) 0.0335(5) Uani 1 1 d .
C44 C 0.20920(15) -0.22615(16) 0.25287(15) 0.0340(5) Uani 1 1 d .
H44 H 0.1789 -0.2744 0.2415 0.041 Uiso 1 1 calc R
C45 C 0.17777(14) -0.14401(16) 0.23999(14) 0.0316(5) Uani 1 1 d .
C46 C 0.09566(15) -0.13527(18) 0.21178(17) 0.0399(6) Uani 1 1 d .
H46A H 0.0734 -0.1915 0.2076 0.060 Uiso 1 1 calc GR
H46B H 0.0850 -0.1079 0.1625 0.060 Uiso 1 1 calc GR
H46C H 0.0762 -0.1009 0.2471 0.060 Uiso 1 1 calc GR
C47 C 0.34830(15) -0.00452(17) 0.31063(17) 0.0374(5) Uani 1 1 d .
H47A H 0.3967 -0.0236 0.3361 0.056 Uiso 1 1 calc GR
H47B H 0.3282 0.0314 0.3445 0.056 Uiso 1 1 calc GR
H47C H 0.3514 0.0279 0.2659 0.056 Uiso 1 1 calc GR
C48 C 0.31783(17) -0.32728(16) 0.29421(19) 0.0412(6) Uani 1 1 d .
H48A H 0.3435 -0.3395 0.2547 0.062 Uiso 1 1 calc GR
H48B H 0.2794 -0.3692 0.2924 0.062 Uiso 1 1 calc GR
H48C H 0.3518 -0.3299 0.3431 0.062 Uiso 1 1 calc GR
C49 C 0.16109(14) 0.02167(16) -0.02705(14) 0.0323(5) Uani 1 1 d .
C50 C 0.18391(15) -0.06982(17) 0.00675(14) 0.0348(5) Uani 1 1 d .
C51 C 0.12010(18) -0.13052(19) 0.00449(18) 0.0457(6) Uani 1 1 d .
H51A H 0.1376 -0.1821 0.0324 0.069 Uiso 1 1 calc GR
H51B H 0.0980 -0.1451 -0.0476 0.069 Uiso 1 1 calc GR
H51C H 0.0841 -0.1030 0.0273 0.069 Uiso 1 1 calc GR
C52 C 0.24180(18) -0.1123(2) -0.02857(17) 0.0461(7) Uani 1 1 d .
H52A H 0.2863 -0.0788 -0.0169 0.069 Uiso 1 1 calc GR
H52B H 0.2240 -0.1155 -0.0830 0.069 Uiso 1 1 calc GR
H52C H 0.2517 -0.1695 -0.0081 0.069 Uiso 1 1 calc GR
C53 C 0.09270(17) 0.02252(19) -0.09090(15) 0.0408(6) Uani 1 1 d .
H53A H 0.0528 -0.0043 -0.0737 0.061 Uiso 1 1 calc GR
H53B H 0.1020 -0.0087 -0.1339 0.061 Uiso 1 1 calc GR
H53C H 0.0798 0.0811 -0.1057 0.061 Uiso 1 1 calc GR
C54 C 0.22247(17) 0.06870(19) -0.05233(16) 0.0417(6) Uani 1 1 d .
H54A H 0.2085 0.1278 -0.0633 0.063 Uiso 1 1 calc GR
H54B H 0.2315 0.0417 -0.0974 0.063 Uiso 1 1 calc GR
H54C H 0.2665 0.0665 -0.0123 0.063 Uiso 1 1 calc GR
B1 B 0.18254(14) 0.01987(17) 0.10602(15) 0.0271(5) Uani 1 1 d .
N1 N 0.02274(11) 0.23458(12) 0.01849(11) 0.0277(4) Uani 1 1 d .
N2 N 0.18461(11) 0.29121(12) 0.05073(12) 0.0283(4) Uani 1 1 d .
N3 N 0.14619(10) 0.13556(12) 0.18171(11) 0.0256(4) Uani 1 1 d .
N4 N 0.19307(11) 0.01317(13) 0.25227(11) 0.0288(4) Uani 1 1 d .
O1 O 0.14677(9) 0.06749(10) 0.04183(9) 0.0288(3) Uani 1 1 d .
O2 O 0.21457(10) -0.05193(11) 0.08833(10) 0.0336(4) Uani 1 1 d .
Mg1 Mg 0.12293(4) 0.19123(4) 0.07825(4) 0.02428(16) Uani 1 1 d .

loop_
_atom_site_aniso_label
_atom_site_aniso_U_11
_atom_site_aniso_U_22
_atom_site_aniso_U_33
_atom_site_aniso_U_23
_atom_site_aniso_U_13
_atom_site_aniso_U_12
C1 0.0348(13) 0.0588(17) 0.0349(14) 0.0141(13) -0.0039(11) -0.0056(12)
C2 0.0310(12) 0.0356(12) 0.0258(12) 0.0031(9) 0.0004(9) -0.0007(9)
C3 0.0351(12) 0.0440(13) 0.0213(11) 0.0049(9) 0.0047(9) -0.0021(10)
C4 0.0316(12) 0.0374(12) 0.0278(12) 0.0045(9) 0.0086(9) -0.0018(9)
C5 0.0427(15) 0.0675(19) 0.0342(14) 0.0147(13) 0.0081(12) -0.0128(13)
C6 0.0300(11) 0.0328(11) 0.0252(11) 0.0052(9) 0.0053(9) -0.0058(9)
C7 0.0332(12) 0.0355(12) 0.0329(13) 0.0049(10) 0.0060(10) -0.0057(10)
C8 0.0418(14) 0.0360(13) 0.0434(15) -0.0044(11) 0.0071(12) -0.0077(11)
C9 0.0355(13) 0.0490(15) 0.0400(15) -0.0018(12) 0.0015(11) -0.0152(11)
C10 0.0270(12) 0.0466(14) 0.0396(14) 0.0034(11) 0.0037(10) -0.0048(10)
C11 0.0303(12) 0.0397(12) 0.0303(13) 0.0041(10) 0.0061(10) -0.0055(10)
C12 0.0306(12) 0.0449(14) 0.0417(15) -0.0044(12) 0.0060(11) 0.0020(10)
C13 0.069(2) 0.070(2) 0.054(2) -0.0053(17) 0.0311(18) 0.0034(17)
C14 0.063(2) 0.0444(16) 0.057(2) 0.0046(14) 0.0168(16) 0.0093(14)
C15 0.0355(13) 0.0347(13) 0.0461(16) 0.0012(11) 0.0068(11) -0.0057(10)
C16 0.058(2) 0.068(2) 0.107(4) 0.045(2) 0.030(2) 0.0171(17)
C17 0.0527(19) 0.072(2) 0.058(2) -0.0046(17) 0.0184(16) 0.0064(16)
C18 0.0262(11) 0.0354(12) 0.0271(12) 0.0083(9) 0.0019(9) 0.0019(9)
C19 0.0299(12) 0.0358(12) 0.0363(14) 0.0037(10) 0.0055(10) 0.0032(9)
C20 0.0357(13) 0.0414(13) 0.0455(16) -0.0013(11) 0.0136(11) 0.0031(11)
C21 0.0293(12) 0.0502(15) 0.0491(16) 0.0048(12) 0.0145(12) -0.0004(11)
C22 0.0294(12) 0.0380(12) 0.0430(15) 0.0042(11) 0.0034(10) -0.0061(10)
C23 0.0295(11) 0.0349(12) 0.0294(12) 0.0051(9) 0.0014(9) 0.0009(9)
C24 0.0365(13) 0.0339(12) 0.0348(13) 0.0001(10) 0.0067(10) -0.0036(10)
C25 0.0609(19) 0.0503(16) 0.0385(16) -0.0040(13) -0.0021(13) -0.0034(14)
C26 0.0544(17) 0.0381(14) 0.0438(16) 0.0032(12) 0.0082(13) 0.0033(12)
C27 0.0311(12) 0.0364(13) 0.0492(16) -0.0040(11) 0.0111(11) -0.0010(10)
C28 0.0524(17) 0.0380(14) 0.060(2) 0.0018(13) 0.0182(15) -0.0037(12)
C29 0.0484(16) 0.0464(16) 0.0568(19) -0.0127(14) 0.0166(14) -0.0052(13)
C30 0.0231(10) 0.0290(10) 0.0214(10) -0.0021(8) 0.0037(8) -0.0025(8)
C31 0.0300(11) 0.0236(9) 0.0212(10) 0.0025(8) 0.0041(8) 0.0039(8)
C32 0.0296(11) 0.0301(11) 0.0236(11) 0.0017(8) 0.0028(9) 0.0027(9)
C33 0.0312(12) 0.0411(13) 0.0276(12) 0.0004(10) 0.0074(9) 0.0073(10)
C34 0.0466(14) 0.0347(12) 0.0260(12) -0.0018(10) 0.0055(10) 0.0092(10)
C35 0.0429(13) 0.0280(10) 0.0247(12) -0.0028(9) -0.0002(10) -0.0005(9)
C36 0.0345(12) 0.0261(10) 0.0225(11) 0.0027(8) 0.0021(9) 0.0007(8)
C37 0.0353(13) 0.0396(13) 0.0338(14) -0.0025(10) 0.0020(11) -0.0066(10)
C38 0.0296(11) 0.0432(13) 0.0319(13) -0.0028(10) 0.0051(10) -0.0037(10)
C40 0.0372(12) 0.0322(11) 0.0183(10) 0.0008(8) 0.0087(9) 0.0059(9)
C39 0.0622(19) 0.0559(17) 0.0426(17) -0.0159(14) 0.0122(15) 0.0133(15)
C41 0.0356(12) 0.0330(11) 0.0242(11) -0.0013(9) 0.0113(9) 0.0013(9)
C42 0.0305(11) 0.0361(12) 0.0318(12) 0.0008(10) 0.0104(9) 0.0045(9)
C43 0.0398(13) 0.0312(11) 0.0328(13) 0.0026(9) 0.0152(10) 0.0068(9)
C44 0.0390(13) 0.0311(12) 0.0329(13) -0.0027(9) 0.0105(10) -0.0015(9)
C45 0.0347(12) 0.0352(12) 0.0250(11) -0.0026(9) 0.0068(9) 0.0031(9)
C46 0.0375(13) 0.0407(14) 0.0394(15) -0.0021(11) 0.0043(11) 0.0000(11)
C47 0.0349(12) 0.0337(12) 0.0441(15) -0.0019(11) 0.0099(11) 0.0007(10)
C48 0.0447(15) 0.0307(12) 0.0518(17) 0.0011(12) 0.0185(13) 0.0052(11)
C49 0.0394(13) 0.0370(12) 0.0209(11) -0.0038(9) 0.0074(9) 0.0039(10)
C50 0.0433(14) 0.0368(12) 0.0219(12) -0.0038(9) 0.0026(10) 0.0065(10)
C51 0.0600(18) 0.0387(14) 0.0362(14) -0.0049(11) 0.0062(13) -0.0039(12)
C52 0.0568(17) 0.0502(16) 0.0305(13) -0.0089(12) 0.0080(12) 0.0147(13)
C53 0.0469(15) 0.0506(15) 0.0226(12) -0.0031(11) 0.0029(10) 0.0065(12)
C54 0.0529(16) 0.0489(15) 0.0262(13) -0.0030(11) 0.0149(11) -0.0032(12)
B1 0.0278(12) 0.0298(12) 0.0235(12) 0.0009(10) 0.0054(9) -0.0011(9)
N1 0.0267(9) 0.0287(9) 0.0265(10) 0.0014(7) 0.0034(8) 0.0000(7)
N2 0.0265(9) 0.0299(9) 0.0285(10) 0.0019(7) 0.0059(8) -0.0043(7)
N3 0.0281(9) 0.0278(9) 0.0200(9) 0.0007(7) 0.0035(7) 0.0010(7)
N4 0.0359(10) 0.0297(9) 0.0207(9) -0.0007(7) 0.0062(8) 0.0039(8)
O1 0.0358(8) 0.0308(8) 0.0191(8) -0.0018(6) 0.0047(6) 0.0029(6)
O2 0.0422(9) 0.0360(9) 0.0208(8) -0.0032(7) 0.0035(7) 0.0071(7)
Mg1 0.0244(3) 0.0269(3) 0.0206(3) 0.0023(3) 0.0032(3) -0.0005(3)

loop_
_atom_type_symbol
_atom_type_description
_atom_type_scat_dispersion_real
_atom_type_scat_dispersion_imag
_atom_type_scat_source
C C 0.0181 0.0091 'International Tables Vol C Tables 4.2.6.8 and 6.1.1.4'
H H 0.0000 0.0000 'International Tables Vol C Tables 4.2.6.8 and 6.1.1.4'
B B 0.0090 0.0039 'International Tables Vol C Tables 4.2.6.8 and 6.1.1.4'
Mg Mg 0.1719 0.1771 'International Tables Vol C Tables 4.2.6.8 and 6.1.1.4'
N N 0.0311 0.0180 'International Tables Vol C Tables 4.2.6.8 and 6.1.1.4'
O O 0.0492 0.0322 'International Tables Vol C Tables 4.2.6.8 and 6.1.1.4'

loop_
_geom_angle_atom_site_label_1
_geom_angle_atom_site_label_2
_geom_angle_atom_site_label_3
_geom_angle
H1A C1 H1B 109.5
H1A C1 H1C 109.5
H1B C1 H1C 109.5
C2 C1 H1A 109.5
C2 C1 H1B 109.5
C2 C1 H1C 109.5
C3 C2 C1 115.4(2)
N1 C2 C1 120.6(2)
N1 C2 C3 124.1(2)
C2 C3 H3 114.6
C4 C3 C2 130.7(2)
C4 C3 H3 114.6
C3 C4 C5 115.2(2)
N2 C4 C3 124.5(2)
N2 C4 C5 120.3(2)
C4 C5 H5A 109.5
C4 C5 H5B 109.5
C4 C5 H5C 109.5
H5A C5 H5B 109.5
H5A C5 H5C 109.5
H5B C5 H5C 109.5
C7 C6 N2 119.1(2)
C11 C6 C7 119.5(2)
C11 C6 N2 121.4(2)
C6 C7 C15 122.7(2)
C8 C7 C6 118.8(2)
C8 C7 C15 118.5(2)
C7 C8 H8 119.0
C9 C8 C7 122.0(3)
C9 C8 H8 119.0
C8 C9 H9 120.4
C8 C9 C10 119.1(3)
C10 C9 H9 120.4
C9 C10 H10 119.4
C9 C10 C11 121.1(3)
C11 C10 H10 119.4
C6 C11 C12 122.2(2)
C10 C11 C6 119.5(2)
C10 C11 C12 118.3(2)
C11 C12 H12 107.4
C11 C12 C13 112.9(3)
C11 C12 C14 111.2(3)
C13 C12 H12 107.4
C14 C12 H12 107.4
C14 C12 C13 110.2(3)
C12 C13 H13A 109.5
C12 C13 H13B 109.5
C12 C13 H13C 109.5
H13A C13 H13B 109.5
H13A C13 H13C 109.5
H13B C13 H13C 109.5
C12 C14 H14A 109.5
C12 C14 H14B 109.5
C12 C14 H14C 109.5
H14A C14 H14B 109.5
H14A C14 H14C 109.5
H14B C14 H14C 109.5
C7 C15 H15 108.1
C7 C15 C16 111.5(2)
C7 C15 C17 111.3(3)
C16 C15 H15 108.1
C17 C15 H15 108.1
C17 C15 C16 109.5(3)
C15 C16 H16A 109.5
C15 C16 H16B 109.5
C15 C16 H16C 109.5
H16A C16 H16B 109.5
H16A C16 H16C 109.5
H16B C16 H16C 109.5
C15 C17 H17A 109.5
C15 C17 H17B 109.5
C15 C17 H17C 109.5
H17A C17 H17B 109.5
H17A C17 H17C 109.5
H17B C17 H17C 109.5
C19 C18 C23 120.1(2)
C19 C18 N1 118.7(2)
C23 C18 N1 121.1(2)
C18 C19 C27 121.6(2)
C20 C19 C18 119.0(2)
C20 C19 C27 119.4(2)
C19 C20 H20 119.4
C21 C20 C19 121.3(3)
C21 C20 H20 119.4
C20 C21 H21 120.1
C22 C21 C20 119.8(2)
C22 C21 H21 120.1
C21 C22 H22 119.4
C21 C22 C23 121.3(2)
C23 C22 H22 119.4
C18 C23 C24 123.6(2)
C22 C23 C18 118.5(2)
C22 C23 C24 117.8(2)
C23 C24 H24 108.2
C23 C24 C25 112.7(2)
C23 C24 C26 110.5(2)
C25 C24 H24 108.2
C26 C24 H24 108.2
C26 C24 C25 109.0(2)
C24 C25 H25A 109.5
C24 C25 H25B 109.5
C24 C25 H25C 109.5
H25A C25 H25B 109.5
H25A C25 H25C 109.5
H25B C25 H25C 109.5
C24 C26 H26A 109.5
C24 C26 H26B 109.5
C24 C26 H26C 109.5
H26A C26 H26B 109.5
H26A C26 H26C 109.5
H26B C26 H26C 109.5
C19 C27 H27 107.6
C19 C27 C29 112.7(2)
C28 C27 C19 111.7(3)
C28 C27 H27 107.6
C28 C27 C29 109.5(2)
C29 C27 H27 107.6
C27 C28 H28A 109.5
C27 C28 H28B 109.5
C27 C28 H28C 109.5
H28A C28 H28B 109.5
H28A C28 H28C 109.5
H28B C28 H28C 109.5
C27 C29 H29A 109.5
C27 C29 H29B 109.5
C27 C29 H29C 109.5
H29A C29 H29B 109.5
H29A C29 H29C 109.5
H29B C29 H29C 109.5
N3 C30 B1 110.48(19)
N4 C30 B1 126.0(2)
N4 C30 N3 123.4(2)
C32 C31 C36 119.4(2)
C32 C31 N3 119.7(2)
C36 C31 N3 120.6(2)
C31 C32 C38 121.0(2)
C33 C32 C31 119.4(2)
C33 C32 C38 119.6(2)
C32 C33 H33 119.0
C32 C33 C34 122.0(2)
C34 C33 H33 119.0
C33 C34 C39 120.5(3)
C35 C34 C33 117.6(2)
C35 C34 C39 121.8(3)
C34 C35 H35 118.9
C34 C35 C36 122.2(2)
C36 C35 H35 118.9
C31 C36 C37 120.8(2)
C35 C36 C31 119.0(2)
C35 C36 C37 120.2(2)
C36 C37 H37A 109.5
C36 C37 H37B 109.5
C36 C37 H37C 109.5
H37A C37 H37B 109.5
H37A C37 H37C 109.5
H37B C37 H37C 109.5
C32 C38 H38A 109.5
C32 C38 H38B 109.5
C32 C38 H38C 109.5
H38A C38 H38B 109.5
H38A C38 H38C 109.5
H38B C38 H38C 109.5
C41 C40 N4 118.8(2)
C45 C40 C41 119.1(2)
C45 C40 N4 121.4(2)
C34 C39 H39A 109.5
C34 C39 H39B 109.5
C34 C39 H39C 109.5
H39A C39 H39B 109.5
H39A C39 H39C 109.5
H39B C39 H39C 109.5
C40 C41 C47 120.5(2)
C42 C41 C40 119.4(2)
C42 C41 C47 120.1(2)
C41 C42 H42 118.8
C43 C42 C41 122.4(2)
C43 C42 H42 118.8
C42 C43 C44 117.5(2)
C42 C43 C48 121.0(2)
C44 C43 C48 121.5(2)
C43 C44 H44 119.0
C43 C44 C45 122.1(2)
C45 C44 H44 119.0
C40 C45 C46 121.0(2)
C44 C45 C40 119.4(2)
C44 C45 C46 119.6(2)
C45 C46 H46A 109.5
C45 C46 H46B 109.5
C45 C46 H46C 109.5
H46A C46 H46B 109.5
H46A C46 H46C 109.5
H46B C46 H46C 109.5
C41 C47 H47A 109.5
C41 C47 H47B 109.5
C41 C47 H47C 109.5
H47A C47 H47B 109.5
H47A C47 H47C 109.5
H47B C47 H47C 109.5
C43 C48 H48A 109.5
C43 C48 H48B 109.5
C43 C48 H48C 109.5
H48A C48 H48B 109.5
H48A C48 H48C 109.5
H48B C48 H48C 109.5
C53 C49 C50 114.3(2)
C53 C49 C54 109.5(2)
C54 C49 C50 113.4(2)
O1 C49 C50 101.06(18)
O1 C49 C53 110.2(2)
O1 C49 C54 107.9(2)
C51 C50 C49 114.3(2)
C51 C50 C52 110.3(2)
C52 C50 C49 112.8(2)
O2 C50 C49 103.06(19)
O2 C50 C51 105.6(2)
O2 C50 C52 110.2(2)
C50 C51 H51A 109.5
C50 C51 H51B 109.5
C50 C51 H51C 109.5
H51A C51 H51B 109.5
H51A C51 H51C 109.5
H51B C51 H51C 109.5
C50 C52 H52A 109.5
C50 C52 H52B 109.5
C50 C52 H52C 109.5
H52A C52 H52B 109.5
H52A C52 H52C 109.5
H52B C52 H52C 109.5
C49 C53 H53A 109.5
C49 C53 H53B 109.5
C49 C53 H53C 109.5
H53A C53 H53B 109.5
H53A C53 H53C 109.5
H53B C53 H53C 109.5
C49 C54 H54A 109.5
C49 C54 H54B 109.5
C49 C54 H54C 109.5
H54A C54 H54B 109.5
H54A C54 H54C 109.5
H54B C54 H54C 109.5
O1 B1 C30 117.1(2)
O2 B1 C30 129.5(2)
O2 B1 O1 113.4(2)
C2 N1 C18 120.1(2)
C2 N1 Mg1 112.59(16)
C18 N1 Mg1 126.97(15)
C4 N2 C6 118.25(19)
C4 N2 Mg1 111.98(16)
C6 N2 Mg1 129.58(15)
C30 N3 C31 120.91(18)
C30 N3 Mg1 118.19(15)
C31 N3 Mg1 120.85(14)
C30 N4 C40 121.58(19)
C49 O1 Mg1 140.87(14)
B1 O1 C49 106.79(17)
B1 O1 Mg1 108.51(14)
B1 O2 C50 107.47(19)
N1 Mg1 N2 96.84(8)
N1 Mg1 O1 111.57(8)
N2 Mg1 O1 116.31(8)
N3 Mg1 N1 127.47(9)
N3 Mg1 N2 122.14(9)
N3 Mg1 O1 83.10(7)

loop_
_geom_bond_atom_site_label_1
_geom_bond_atom_site_label_2
_geom_bond_distance
C1 H1A 0.9600
C1 H1B 0.9600
C1 H1C 0.9600
C1 C2 1.515(4)
C2 C3 1.417(3)
C2 N1 1.326(3)
C3 H3 0.9300
C3 C4 1.411(4)
C4 C5 1.515(3)
C4 N2 1.330(3)
C5 H5A 0.9600
C5 H5B 0.9600
C5 H5C 0.9600
C6 C7 1.412(4)
C6 C11 1.405(4)
C6 N2 1.448(3)
C7 C8 1.398(4)
C7 C15 1.519(4)
C8 H8 0.9300
C8 C9 1.369(4)
C9 H9 0.9300
C9 C10 1.389(4)
C10 H10 0.9300
C10 C11 1.395(4)
C11 C12 1.505(4)
C12 H12 0.9800
C12 C13 1.530(4)
C12 C14 1.520(4)
C13 H13A 0.9600
C13 H13B 0.9600
C13 H13C 0.9600
C14 H14A 0.9600
C14 H14B 0.9600
C14 H14C 0.9600
C15 H15 0.9800
C15 C16 1.528(4)
C15 C17 1.524(5)
C16 H16A 0.9600
C16 H16B 0.9600
C16 H16C 0.9600
C17 H17A 0.9600
C17 H17B 0.9600
C17 H17C 0.9600
C18 C19 1.404(4)
C18 C23 1.408(4)
C18 N1 1.449(3)
C19 C20 1.392(4)
C19 C27 1.530(4)
C20 H20 0.9300
C20 C21 1.378(4)
C21 H21 0.9300
C21 C22 1.374(4)
C22 H22 0.9300
C22 C23 1.403(4)
C23 C24 1.523(4)
C24 H24 0.9800
C24 C25 1.529(4)
C24 C26 1.527(4)
C25 H25A 0.9600
C25 H25B 0.9600
C25 H25C 0.9600
C26 H26A 0.9600
C26 H26B 0.9600
C26 H26C 0.9600
C27 H27 0.9800
C27 C28 1.526(4)
C27 C29 1.532(4)
C28 H28A 0.9600
C28 H28B 0.9600
C28 H28C 0.9600
C29 H29A 0.9600
C29 H29B 0.9600
C29 H29C 0.9600
C30 B1 1.605(3)
C30 N3 1.354(3)
C30 N4 1.299(3)
C31 C32 1.402(3)
C31 C36 1.406(3)
C31 N3 1.435(3)
C32 C33 1.393(3)
C32 C38 1.504(3)
C33 H33 0.9300
C33 C34 1.394(4)
C34 C35 1.386(4)
C34 C39 1.507(4)
C35 H35 0.9300
C35 C36 1.400(3)
C36 C37 1.495(3)
C37 H37A 0.9600
C37 H37B 0.9600
C37 H37C 0.9600
C38 H38A 0.9600
C38 H38B 0.9600
C38 H38C 0.9600
C40 C41 1.407(3)
C40 C45 1.404(4)
C40 N4 1.411(3)
C39 H39A 0.9600
C39 H39B 0.9600
C39 H39C 0.9600
C41 C42 1.391(3)
C41 C47 1.509(4)
C42 H42 0.9300
C42 C43 1.387(4)
C43 C44 1.391(4)
C43 C48 1.511(3)
C44 H44 0.9300
C44 C45 1.397(4)
C45 C46 1.503(4)
C46 H46A 0.9600
C46 H46B 0.9600
C46 H46C 0.9600
C47 H47A 0.9600
C47 H47B 0.9600
C47 H47C 0.9600
C48 H48A 0.9600
C48 H48B 0.9600
C48 H48C 0.9600
C49 C50 1.562(4)
C49 C53 1.508(4)
C49 C54 1.508(4)
C49 O1 1.501(3)
C50 C51 1.508(4)
C50 C52 1.518(4)
C50 O2 1.473(3)
C51 H51A 0.9600
C51 H51B 0.9600
C51 H51C 0.9600
C52 H52A 0.9600
C52 H52B 0.9600
C52 H52C 0.9600
C53 H53A 0.9600
C53 H53B 0.9600
C53 H53C 0.9600
C54 H54A 0.9600
C54 H54B 0.9600
C54 H54C 0.9600
B1 O1 1.403(3)
B1 O2 1.333(3)
N1 Mg1 2.043(2)
N2 Mg1 2.053(2)
N3 Mg1 2.005(2)
O1 Mg1 2.1043(17)

loop_
_geom_torsion_atom_site_label_1
_geom_torsion_atom_site_label_2
_geom_torsion_atom_site_label_3
_geom_torsion_atom_site_label_4
_geom_torsion
C1 C2 C3 C4 161.0(3)
C1 C2 N1 C18 -12.0(4)
C1 C2 N1 Mg1 162.1(2)
C2 C3 C4 C5 -161.5(3)
C2 C3 C4 N2 18.8(5)
C3 C2 N1 C18 167.8(2)
C3 C2 N1 Mg1 -18.1(3)
C3 C4 N2 C6 -166.7(2)
C3 C4 N2 Mg1 17.8(3)
C5 C4 N2 C6 13.6(4)
C5 C4 N2 Mg1 -161.8(2)
C6 C7 C8 C9 -1.2(4)
C6 C7 C15 C16 -113.5(3)
C6 C7 C15 C17 123.9(3)
C6 C11 C12 C13 123.2(3)
C6 C11 C12 C14 -112.3(3)
C7 C6 C11 C10 -0.1(4)
C7 C6 C11 C12 178.8(2)
C7 C6 N2 C4 86.7(3)
C7 C6 N2 Mg1 -98.7(2)
C7 C8 C9 C10 0.0(5)
C8 C7 C15 C16 67.0(4)
C8 C7 C15 C17 -55.6(3)
C8 C9 C10 C11 1.1(4)
C9 C10 C11 C6 -1.1(4)
C9 C10 C11 C12 180.0(3)
C10 C11 C12 C13 -57.9(4)
C10 C11 C12 C14 66.6(3)
C11 C6 C7 C8 1.2(4)
C11 C6 C7 C15 -178.4(2)
C11 C6 N2 C4 -96.1(3)
C11 C6 N2 Mg1 78.4(3)
C15 C7 C8 C9 178.4(3)
C18 C19 C20 C21 -0.2(4)
C18 C19 C27 C28 76.6(3)
C18 C19 C27 C29 -159.6(3)
C18 C23 C24 C25 -124.4(3)
C18 C23 C24 C26 113.5(3)
C19 C18 C23 C22 1.0(4)
C19 C18 C23 C24 -175.8(2)
C19 C18 N1 C2 -98.6(3)
C19 C18 N1 Mg1 88.2(3)
C19 C20 C21 C22 0.2(5)
C20 C19 C27 C28 -103.1(3)
C20 C19 C27 C29 20.7(4)
C20 C21 C22 C23 0.3(4)
C21 C22 C23 C18 -0.9(4)
C21 C22 C23 C24 176.1(3)
C22 C23 C24 C25 58.8(3)
C22 C23 C24 C26 -63.4(3)
C23 C18 C19 C20 -0.5(4)
C23 C18 C19 C27 179.9(2)
C23 C18 N1 C2 85.8(3)
C23 C18 N1 Mg1 -87.4(3)
C27 C19 C20 C21 179.5(3)
C30 B1 O1 C49 179.79(19)
C30 B1 O1 Mg1 17.0(2)
C30 B1 O2 C50 160.8(2)
C31 C32 C33 C34 -1.3(4)
C32 C31 C36 C35 -6.1(3)
C32 C31 C36 C37 173.4(2)
C32 C31 N3 C30 -92.7(3)
C32 C31 N3 Mg1 84.8(2)
C32 C33 C34 C35 -3.6(4)
C32 C33 C34 C39 178.6(3)
C33 C34 C35 C36 3.7(4)
C34 C35 C36 C31 1.1(4)
C34 C35 C36 C37 -178.4(2)
C36 C31 C32 C33 6.2(3)
C36 C31 C32 C38 -173.7(2)
C36 C31 N3 C30 93.2(3)
C36 C31 N3 Mg1 -89.3(2)
C38 C32 C33 C34 178.6(2)
C40 C41 C42 C43 0.1(4)
C39 C34 C35 C36 -178.6(3)
C41 C40 C45 C44 -2.1(3)
C41 C40 C45 C46 175.6(2)
C41 C40 N4 C30 104.2(3)
C41 C42 C43 C44 -1.6(4)
C41 C42 C43 C48 178.3(2)
C42 C43 C44 C45 1.2(4)
C43 C44 C45 C40 0.6(4)
C43 C44 C45 C46 -177.1(2)
C45 C40 C41 C42 1.7(3)
C45 C40 C41 C47 -175.9(2)
C45 C40 N4 C30 -84.9(3)
C47 C41 C42 C43 177.8(2)
C48 C43 C44 C45 -178.7(2)
C49 C50 O2 B1 26.9(2)
C50 C49 O1 B1 19.0(2)
C50 C49 O1 Mg1 172.72(18)
C51 C50 O2 B1 -93.3(2)
C52 C50 O2 B1 147.5(2)
C53 C49 C50 C51 -31.4(3)
C53 C49 C50 C52 95.7(3)
C53 C49 C50 O2 -145.5(2)
C53 C49 O1 B1 140.3(2)
C53 C49 O1 Mg1 -66.0(3)
C54 C49 C50 C51 -157.8(2)
C54 C49 C50 C52 -30.8(3)
C54 C49 C50 O2 88.0(2)
C54 C49 O1 B1 -100.2(2)
C54 C49 O1 Mg1 53.5(3)
B1 C30 N3 C31 174.51(19)
B1 C30 N3 Mg1 -3.1(2)
B1 C30 N4 C40 2.9(4)
N1 C2 C3 C4 -18.8(5)
N1 C18 C19 C20 -176.1(2)
N1 C18 C19 C27 4.3(4)
N1 C18 C23 C22 176.5(2)
N1 C18 C23 C24 -0.3(4)
N2 C6 C7 C8 178.4(2)
N2 C6 C7 C15 -1.2(3)
N2 C6 C11 C10 -177.2(2)
N2 C6 C11 C12 1.7(4)
N3 C30 B1 O1 -10.1(3)
N3 C30 B1 O2 173.3(2)
N3 C30 N4 C40 178.9(2)
N3 C31 C32 C33 -168.0(2)
N3 C31 C32 C38 12.1(3)
N3 C31 C36 C35 168.0(2)
N3 C31 C36 C37 -12.4(3)
N4 C30 B1 O1 166.3(2)
N4 C30 B1 O2 -10.2(4)
N4 C30 N3 C31 -2.0(3)
N4 C30 N3 Mg1 -179.64(17)
N4 C40 C41 C42 172.8(2)
N4 C40 C41 C47 -4.9(3)
N4 C40 C45 C44 -172.9(2)
N4 C40 C45 C46 4.7(4)
O1 C49 C50 C51 87.0(2)
O1 C49 C50 C52 -145.9(2)
O1 C49 C50 O2 -27.2(2)
O1 B1 O2 C50 -15.8(3)
O2 B1 O1 C49 -3.1(3)
O2 B1 O1 Mg1 -165.97(16)
